data_7053024
loop_
_publ_author_name
'Zhang, Qian'
'Zhou, Hongbo'
'Shen, Xiaoping'
'Zhou, Hu'
'Yang, Yuqi'

_publ_section_title
;
 Syntheses, crystal structures and magnetic properties of four
 cyano-bridged bimetallic alternating chain complexes based on
 [CrIII(salen)(CN)2]&#x2212; and [CrIII(bipy)(CN)4]&#x2212; building
 blocks
;
_journal_issue 4
_journal_name_full 'New Journal of Chemistry'
_journal_page_first 941
_journal_paper_doi 10.1039/c2nj41059a
_journal_volume 37
_journal_year 2013
_chemical_formula_moiety 'C105 H90 Cr3 Mn3 N18 O12, 4(H2 O)'
_chemical_formula_sum 'C105 H98 Cr3 Mn3 N18 O16'
_chemical_formula_weight 2188.83
_chemical_name_systematic
;
?
;
_space_group_IT_number 14
_symmetry_cell_setting monoclinic
_symmetry_space_group_name_Hall '-P 2ybc'
_symmetry_space_group_name_H-M 'P 1 21/c 1'
_atom_sites_solution_hydrogens geom
_atom_sites_solution_primary direct
_atom_sites_solution_secondary difmap
_audit_creation_method SHELXL-97
_cell_angle_alpha 90.00
_cell_angle_beta 92.377(3)
_cell_angle_gamma 90.00
_cell_formula_units_Z 2
_cell_length_a 15.946(3)
_cell_length_b 20.452(2)
_cell_length_c 16.900(3)
_cell_measurement_reflns_used 3719
_cell_measurement_temperature 291(2)
_cell_measurement_theta_max 23.18
_cell_measurement_theta_min 2.11
_cell_volume 5506.8(15)
_computing_cell_refinement SMART
_computing_data_collection 'SMART (Bruker, 2000)'
_computing_data_reduction 'SAINT (Bruker, 2000)'
_computing_molecular_graphics SHELXTL
_computing_publication_material SHELXTL
_computing_structure_refinement SHELXTL
_computing_structure_solution 'SHELXTL (Bruker, 2000)'
_diffrn_ambient_temperature 291(2)
_diffrn_measured_fraction_theta_full 0.988
_diffrn_measured_fraction_theta_max 0.988
_diffrn_measurement_device_type 'Bruker Smart Aepex CCD'
_diffrn_measurement_method 'phi and omega scans'
_diffrn_radiation_monochromator graphite
_diffrn_radiation_source 'sealed tube'
_diffrn_radiation_type MoK\a
_diffrn_radiation_wavelength 0.71073
_diffrn_reflns_av_R_equivalents 0.0487
_diffrn_reflns_av_sigmaI/netI 0.0507
_diffrn_reflns_limit_h_max 18
_diffrn_reflns_limit_h_min -19
_diffrn_reflns_limit_k_max 25
_diffrn_reflns_limit_k_min -25
_diffrn_reflns_limit_l_max 20
_diffrn_reflns_limit_l_min -20
_diffrn_reflns_number 40608
_diffrn_reflns_theta_full 26.00
_diffrn_reflns_theta_max 26.00
_diffrn_reflns_theta_min 1.28
_exptl_absorpt_coefficient_mu 0.688
_exptl_absorpt_correction_T_max 0.86
_exptl_absorpt_correction_T_min 0.83
_exptl_absorpt_correction_type multi-scan
_exptl_absorpt_process_details 'SADABS; Bruker, 2000'
_exptl_crystal_density_diffrn 1.320
_exptl_crystal_density_method 'not measured'
_exptl_crystal_F_000 2258
_exptl_crystal_size_max 0.28
_exptl_crystal_size_mid 0.24
_exptl_crystal_size_min 0.22
_refine_diff_density_max 0.576
_refine_diff_density_min -0.819
_refine_diff_density_rms 0.071
_refine_ls_extinction_method none
_refine_ls_goodness_of_fit_ref 1.055
_refine_ls_hydrogen_treatment constr
_refine_ls_matrix_type full
_refine_ls_number_parameters 696
_refine_ls_number_reflns 10695
_refine_ls_number_restraints 0
_refine_ls_restrained_S_all 1.055
_refine_ls_R_factor_all 0.0813
_refine_ls_R_factor_gt 0.0604
_refine_ls_shift/su_max 0.000
_refine_ls_shift/su_mean 0.000
_refine_ls_structure_factor_coef Fsqd
_refine_ls_weighting_details 'calc w=1/[\s^2^(Fo^2^)+(0.07P)^2^+1.99P] where P=(Fo^2^+2Fc^2^)/3'
_refine_ls_weighting_scheme calc
_refine_ls_wR_factor_gt 0.1331
_refine_ls_wR_factor_ref 0.1399
_reflns_number_gt 7870
_reflns_number_total 10695
_reflns_threshold_expression >2sigma(I)
_cod_data_source_file c2nj41059a.txt
_cod_data_source_block 2
_cod_depositor_comments
;
The following automatic conversions were performed:

'_symmetry_cell_setting' value 'Monoclinic' changed to 'monoclinic'
according to /home/saulius/struct/CIF-dictionaries/cif_core.dic
dictionary named 'cif_core.dic' version 2.4.2 from 2011-04-26.

Automatic conversion script
Id: cif_fix_values 1891 2012-01-12 08:04:46Z andrius 
;
_cod_original_cell_volume 5507.1(15)
_cod_original_sg_symbol_H-M P2(1)/c
_cod_database_code 7053024

loop_
_symmetry_equiv_pos_as_xyz
'x, y, z'
'-x, y+1/2, -z+1/2'
'-x, -y, -z'
'x, -y-1/2, z-1/2'

loop_
_atom_site_label
_atom_site_type_symbol
_atom_site_fract_x
_atom_site_fract_y
_atom_site_fract_z
_atom_site_U_iso_or_equiv
_atom_site_adp_type
_atom_site_occupancy
_atom_site_symmetry_multiplicity
_atom_site_calc_flag
_atom_site_refinement_flags
_atom_site_disorder_assembly
_atom_site_disorder_group
C1 C 0.47649(19) 0.12001(16) 0.85157(18) 0.0379(7) Uani 1 1 d . B .
C2 C 0.4949(2) 0.07799(17) 0.7904(2) 0.0442(8) Uani 1 1 d . . .
H2 H 0.4758 0.0870 0.7388 0.053 Uiso 1 1 calc R . .
C3 C 0.5428(2) 0.02179(17) 0.8072(2) 0.0437(8) Uani 1 1 d . . .
H3 H 0.5551 -0.0069 0.7665 0.052 Uiso 1 1 calc R . .
C4 C 0.5717(2) 0.00887(16) 0.8833(2) 0.0431(8) Uani 1 1 d . . .
H4 H 0.6073 -0.0264 0.8939 0.052 Uiso 1 1 calc R . .
C5 C 0.5472(2) 0.04901(16) 0.9439(2) 0.0405(8) Uani 1 1 d . . .
H5 H 0.5602 0.0373 0.9961 0.049 Uiso 1 1 calc R . .
C6 C 0.5033(2) 0.10659(15) 0.92794(19) 0.0379(7) Uani 1 1 d . . .
C7 C 0.4805(2) 0.14779(16) 0.99583(18) 0.0379(7) Uani 1 1 d . . .
H7 H 0.4968 0.1329 1.0461 0.045 Uiso 1 1 calc R . .
C8 C 0.4202(2) 0.24026(17) 1.0621(2) 0.0416(8) Uani 1 1 d . . .
H8C H 0.4460 0.2226 1.1098 0.050 Uiso 0.50 1 d PR A 2
H8 H 0.3588 0.2392 1.0630 0.050 Uiso 1 1 d R . .
C9 C 0.4420(2) 0.31235(16) 1.0514(2) 0.0393(8) Uani 1 1 d . B .
H9A H 0.4123 0.3399 1.0877 0.047 Uiso 1 1 calc R . .
H9B H 0.5019 0.3199 1.0589 0.047 Uiso 1 1 calc R . .
C10 C 0.3767(2) 0.37691(16) 0.95579(18) 0.0355(7) Uani 1 1 d . B .
H10 H 0.3705 0.4051 0.9984 0.043 Uiso 1 1 calc R . .
C11 C 0.34171(19) 0.39877(16) 0.87510(19) 0.0364(7) Uani 1 1 d . . .
C12 C 0.2943(2) 0.45561(16) 0.8735(2) 0.0382(7) Uani 1 1 d . . .
H12 H 0.2885 0.4795 0.9197 0.046 Uiso 1 1 calc R . .
C13 C 0.25525(18) 0.47712(16) 0.8030(2) 0.0386(7) Uani 1 1 d . . .
H13 H 0.2226 0.5148 0.8026 0.046 Uiso 1 1 calc R . .
C14 C 0.2648(2) 0.44257(14) 0.73329(18) 0.0351(7) Uani 1 1 d . . .
H14 H 0.2398 0.4578 0.6861 0.042 Uiso 1 1 calc R . .
C15 C 0.31158(19) 0.38525(17) 0.73387(18) 0.0371(7) Uani 1 1 d . . .
H15 H 0.3171 0.3618 0.6872 0.044 Uiso 1 1 calc R . .
C16 C 0.3502(2) 0.36278(16) 0.80399(18) 0.0362(7) Uani 1 1 d . B .
C17 C 0.4508(4) 0.2190(3) 1.1465(4) 0.0399(15) Uani 0.50 1 d P B 1
H17A H 0.4376 0.1738 1.1542 0.060 Uiso 0.50 1 calc PR B 1
H17B H 0.4233 0.2451 1.1849 0.060 Uiso 0.50 1 calc PR B 1
H17C H 0.5104 0.2252 1.1525 0.060 Uiso 0.50 1 calc PR B 1
C18 C 0.1602(2) 0.28840(16) 1.0894(2) 0.0392(7) Uani 1 1 d . D .
C19 C 0.1980(2) 0.26723(17) 1.1610(2) 0.0420(8) Uani 1 1 d . . .
H19 H 0.1918 0.2241 1.1771 0.050 Uiso 1 1 calc R . .
C20 C 0.2450(2) 0.31056(17) 1.20821(18) 0.0385(7) Uani 1 1 d . . .
H20 H 0.2693 0.2965 1.2562 0.046 Uiso 1 1 calc R . .
C21 C 0.2555(2) 0.37428(17) 1.18396(19) 0.0396(7) Uani 1 1 d . . .
H21 H 0.2873 0.4029 1.2157 0.047 Uiso 1 1 calc R . .
C22 C 0.21918(19) 0.39641(16) 1.11244(18) 0.0360(7) Uani 1 1 d . . .
H22 H 0.2266 0.4395 1.0965 0.043 Uiso 1 1 calc R . .
C23 C 0.17144(17) 0.35303(16) 1.06497(18) 0.0325(7) Uani 1 1 d . . .
C24 C 0.13934(19) 0.38077(17) 0.98603(18) 0.0358(7) Uani 1 1 d . D .
H24 H 0.1480 0.4249 0.9762 0.043 Uiso 1 1 calc R . .
C25 C 0.0749(2) 0.38272(16) 0.86068(19) 0.0413(8) Uani 1 1 d . D .
H25A H 0.1061 0.4231 0.8558 0.050 Uiso 1 1 calc R . .
H25B H 0.0154 0.3924 0.8597 0.050 Uiso 1 1 calc R . .
C26 C 0.0961(2) 0.33376(18) 0.7949(2) 0.0472(8) Uani 1 1 d . . .
H26A H 0.0707 0.3456 0.7445 0.057 Uiso 0.50 1 d PR C 1
H26 H 0.1575 0.3339 0.7946 0.057 Uiso 1 1 d R . .
C27 C 0.0342(2) 0.22440(17) 0.7721(2) 0.0402(8) Uani 1 1 d . . .
H27 H 0.0190 0.2394 0.7216 0.048 Uiso 1 1 calc R D .
C28 C 0.0111(2) 0.15928(18) 0.7884(2) 0.0459(8) Uani 1 1 d . D .
C29 C -0.0231(2) 0.12104(17) 0.7261(2) 0.0438(8) Uani 1 1 d . . .
H29 H -0.0326 0.1399 0.6765 0.053 Uiso 1 1 calc R D .
C30 C -0.0426(2) 0.05696(18) 0.7369(2) 0.0462(8) Uani 1 1 d . D .
H30 H -0.0649 0.0313 0.6957 0.055 Uiso 1 1 calc R . .
C31 C -0.0275(2) 0.03202(17) 0.8118(2) 0.0401(8) Uani 1 1 d . . .
H31 H -0.0416 -0.0116 0.8195 0.048 Uiso 1 1 calc R D .
C32 C 0.0051(2) 0.06389(16) 0.8742(2) 0.0402(8) Uani 1 1 d . D .
H32 H 0.0141 0.0435 0.9230 0.048 Uiso 1 1 calc R . .
C33 C 0.0254(2) 0.12993(15) 0.86282(19) 0.0375(7) Uani 1 1 d . . .
C34 C 0.0731(5) 0.3641(4) 0.7126(4) 0.0478(17) Uani 0.50 1 d P D 2
H34A H 0.0732 0.3289 0.6749 0.072 Uiso 0.50 1 d PR D 2
H34B H 0.1109 0.3977 0.6967 0.072 Uiso 0.50 1 d PR D 2
H34C H 0.0174 0.3817 0.7147 0.072 Uiso 0.50 1 d PR D 2
C35 C -0.1838(2) 0.33424(16) 0.77947(19) 0.0376(7) Uani 1 1 d . F .
C36 C -0.1544(2) 0.39272(15) 0.74903(19) 0.0388(7) Uani 1 1 d . . .
H36 H -0.1648 0.4321 0.7744 0.047 Uiso 1 1 calc R . .
C37 C -0.1092(2) 0.39192(16) 0.68030(18) 0.0392(7) Uani 1 1 d . . .
H37 H -0.0905 0.4310 0.6592 0.047 Uiso 1 1 calc R . .
C38 C -0.0921(2) 0.33383(16) 0.6433(2) 0.0389(8) Uani 1 1 d . . .
H38 H -0.0607 0.3337 0.5981 0.047 Uiso 1 1 calc R . .
C39 C -0.12146(18) 0.27529(15) 0.67350(18) 0.0312(6) Uani 1 1 d . . .
H39 H -0.1102 0.2361 0.6481 0.037 Uiso 1 1 calc R . .
C40 C -0.1682(2) 0.27516(16) 0.74225(18) 0.0355(7) Uani 1 1 d . . .
C41 C -0.1924(2) 0.20810(16) 0.77210(19) 0.0364(7) Uani 1 1 d . F .
H41 H -0.1817 0.1719 0.7407 0.044 Uiso 1 1 calc R . .
C42 C -0.2452(2) 0.12900(16) 0.85460(19) 0.0411(8) Uani 1 1 d . F .
H42A H -0.2119 0.0992 0.8242 0.049 Uiso 1 1 calc R . .
H42B H -0.3043 0.1193 0.8448 0.049 Uiso 1 1 calc R . .
C43 C -0.2206(2) 0.12576(16) 0.94326(18) 0.0383(7) Uani 1 1 d . . .
H43A H -0.2467 0.0883 0.9659 0.046 Uiso 0.50 1 d PR E 2
H43B H -0.1601 0.1214 0.9501 0.046 Uiso 1 1 d R . .
C44 C -0.28692(19) 0.18312(16) 1.05029(18) 0.0351(7) Uani 1 1 d . . .
H44 H -0.2961 0.1420 1.0719 0.042 Uiso 1 1 calc R F .
C45 C -0.3177(2) 0.23995(17) 1.0945(2) 0.0397(8) Uani 1 1 d . F .
C46 C -0.3626(2) 0.22735(18) 1.16256(18) 0.0424(8) Uani 1 1 d . . .
H46 H -0.3745 0.1845 1.1765 0.051 Uiso 1 1 calc R F .
C47 C -0.3895(2) 0.27850(18) 1.2090(2) 0.0436(8) Uani 1 1 d . F .
H47 H -0.4200 0.2700 1.2536 0.052 Uiso 1 1 calc R . .
C48 C -0.37054(18) 0.34285(17) 1.18858(18) 0.0358(7) Uani 1 1 d . . .
H48 H -0.3881 0.3774 1.2196 0.043 Uiso 1 1 calc R F .
C49 C -0.32475(19) 0.35497(16) 1.12088(18) 0.0347(7) Uani 1 1 d . F .
H49 H -0.3119 0.3978 1.1072 0.042 Uiso 1 1 calc R . .
C50 C -0.2984(2) 0.30346(16) 1.07402(18) 0.0389(8) Uani 1 1 d . . .
C51 C -0.2537(5) 0.0674(3) 0.9795(4) 0.0436(16) Uani 0.50 1 d P F 1
H51B H -0.3138 0.0703 0.9798 0.065 Uiso 0.50 1 calc PR F 1
H51C H -0.2313 0.0637 1.0328 0.065 Uiso 0.50 1 calc PR F 1
H51A H -0.2381 0.0297 0.9497 0.065 Uiso 0.50 1 calc PR F 1
N1 N 0.44081(16) 0.20154(13) 0.99184(14) 0.0338(6) Uani 1 1 d . . .
N2 N 0.41316(16) 0.32367(13) 0.96890(15) 0.0354(6) Uani 1 1 d . . .
N3 N 0.10144(16) 0.34697(13) 0.93288(15) 0.0336(6) Uani 1 1 d . . .
N4 N 0.07430(17) 0.26698(13) 0.81841(16) 0.0385(6) Uani 1 1 d . . .
N5 N -0.22578(17) 0.19901(13) 0.83609(15) 0.0369(6) Uani 1 1 d . . .
N6 N -0.24832(16) 0.18497(14) 0.98421(15) 0.0383(6) Uani 1 1 d . . .
O1 O 0.43450(13) 0.16873(10) 0.82651(12) 0.0332(5) Uani 1 1 d . . .
O2 O 0.39412(13) 0.31112(10) 0.79905(13) 0.0357(5) Uani 1 1 d . . .
O3 O 0.11582(13) 0.24542(10) 1.05170(13) 0.0349(5) Uani 1 1 d . . .
O4 O 0.05200(15) 0.15579(12) 0.92460(14) 0.0451(6) Uani 1 1 d . . .
O5 O -0.22726(14) 0.34019(11) 0.84154(13) 0.0395(5) Uani 1 1 d . . .
O6 O -0.26201(15) 0.32268(11) 1.01471(13) 0.0416(5) Uani 1 1 d . . .
O7 O 0.2096(4) 0.1006(3) 0.9954(3) 0.0422(14) Uani 0.40 1 d P . .
H7D H 0.2550 0.1036 0.9710 0.051 Uiso 0.40 1 d PR . .
H7B H 0.1681 0.1054 0.9627 0.063 Uiso 0.40 1 d PR . .
O8 O 0.3309(3) 0.5006(3) 0.3036(3) 0.0403(13) Uani 0.40 1 d P . .
H8A H 0.2855 0.5206 0.2911 0.060 Uiso 0.40 1 d PR . .
H8B H 0.3696 0.5283 0.3137 0.060 Uiso 0.40 1 d PR . .
O9 O 0.1024(4) 0.5323(3) 0.9996(4) 0.0461(14) Uani 0.40 1 d P . .
H9C H 0.1248 0.5591 0.9684 0.069 Uiso 0.40 1 d PR . .
H9E H 0.0546 0.5466 1.0119 0.069 Uiso 0.40 1 d PR . .
O10 O 0.4170(4) 0.5534(3) 0.1651(3) 0.0459(15) Uani 0.40 1 d P . .
H10B H 0.4640 0.5547 0.1433 0.069 Uiso 0.40 1 d PR . .
H10C H 0.3797 0.5391 0.1321 0.069 Uiso 0.40 1 d PR . .
O11 O 0.5745(4) 0.4228(3) 0.9667(3) 0.0444(14) Uani 0.40 1 d P . .
H11B H 0.6272 0.4255 0.9756 0.067 Uiso 0.40 1 d PR . .
H11C H 0.5595 0.4495 0.9302 0.067 Uiso 0.40 1 d PR . .
Mn1 Mn 0.42061(3) 0.25103(3) 0.89024(3) 0.03604(14) Uani 0.50 1 d P . 1
Cr2 Cr 0.09033(3) 0.24923(2) 0.93560(3) 0.03639(14) Uani 0.50 1 d P . 1
Mn3 Mn -0.24252(3) 0.26675(3) 0.91960(3) 0.03649(14) Uani 0.50 1 d P . 1
N7 N 0.28598(18) 0.23688(14) 0.90336(18) 0.0358(6) Uani 0.50 1 d P . 1
N8 N -0.10887(19) 0.26340(14) 0.94435(18) 0.0374(7) Uani 0.50 1 d P . 1
N9 N -0.37425(18) 0.26454(14) 0.89081(18) 0.0376(7) Uani 0.50 1 d P . 1
C52 C 0.2159(2) 0.23964(15) 0.90894(17) 0.0389(7) Uani 0.50 1 d P . 1
C53 C -0.03510(19) 0.26012(14) 0.95356(18) 0.0363(6) Uani 0.50 1 d P . 1
C54 C -0.45040(19) 0.26298(14) 0.88791(17) 0.0363(6) Uani 0.50 1 d P . 1
Cr1 Cr 0.42061(3) 0.25103(3) 0.89024(3) 0.03604(14) Uani 0.50 1 d P . 2
Mn2 Mn 0.09033(3) 0.24923(2) 0.93560(3) 0.03639(14) Uani 0.50 1 d P . 2
Cr3 Cr -0.24252(3) 0.26675(3) 0.91960(3) 0.03649(14) Uani 0.50 1 d P . 2
C52' C 0.28598(18) 0.23688(14) 0.90336(18) 0.0358(6) Uani 0.50 1 d P . 2
C53' C -0.10887(19) 0.26340(14) 0.94435(18) 0.0374(7) Uani 0.50 1 d P . 2
C54' C -0.37425(18) 0.26454(14) 0.89081(18) 0.0376(7) Uani 0.50 1 d P . 2
N7' N 0.2159(2) 0.23964(15) 0.90894(17) 0.0389(7) Uani 0.50 1 d P . 2
N8' N -0.03510(19) 0.26012(14) 0.95356(18) 0.0363(6) Uani 0.50 1 d P . 2
N9' N -0.45040(19) 0.26298(14) 0.88791(17) 0.0363(6) Uani 0.50 1 d P . 2

loop_
_atom_site_aniso_label
_atom_site_aniso_U_11
_atom_site_aniso_U_22
_atom_site_aniso_U_33
_atom_site_aniso_U_23
_atom_site_aniso_U_13
_atom_site_aniso_U_12
C1 0.0288(17) 0.0501(19) 0.0358(17) 0.0103(14) 0.0153(13) 0.0124(14)
C2 0.042(2) 0.0448(19) 0.0441(19) -0.0030(15) -0.0161(15) 0.0076(15)
C3 0.041(2) 0.0438(19) 0.0467(19) -0.0050(15) 0.0077(15) 0.0069(15)
C4 0.0400(19) 0.0363(17) 0.054(2) 0.0130(15) 0.0123(16) 0.0208(14)
C5 0.0414(19) 0.0386(18) 0.0427(18) 0.0112(14) 0.0166(15) 0.0080(14)
C6 0.0402(19) 0.0325(16) 0.0402(18) -0.0018(13) -0.0083(14) 0.0079(13)
C7 0.0419(19) 0.0465(19) 0.0262(15) 0.0099(13) 0.0112(13) 0.0008(15)
C8 0.0388(19) 0.049(2) 0.0363(18) -0.0022(14) -0.0110(14) 0.0148(15)
C9 0.0282(17) 0.0424(18) 0.0466(19) -0.0083(14) -0.0094(14) 0.0168(13)
C10 0.0379(18) 0.0401(18) 0.0291(15) 0.0097(13) 0.0097(13) 0.0008(14)
C11 0.0260(16) 0.0406(17) 0.0414(18) -0.0052(14) -0.0107(13) 0.0064(13)
C12 0.0355(18) 0.0373(17) 0.0416(18) -0.0053(14) -0.0027(14) 0.0077(13)
C13 0.0194(15) 0.0439(18) 0.052(2) 0.0024(15) -0.0021(14) 0.0108(13)
C14 0.0368(18) 0.0314(15) 0.0360(16) 0.0049(13) -0.0136(13) -0.0104(13)
C15 0.0263(16) 0.057(2) 0.0276(15) -0.0042(14) 0.0025(12) 0.0099(14)
C16 0.0313(17) 0.0472(19) 0.0299(16) -0.0015(13) -0.0012(13) 0.0080(14)
C17 0.034(4) 0.049(4) 0.036(3) -0.001(3) -0.011(3) -0.016(3)
C18 0.0354(18) 0.0416(18) 0.0401(18) -0.0079(14) -0.0050(14) 0.0009(14)
C19 0.0334(18) 0.0455(19) 0.0456(19) 0.0060(15) -0.0152(15) -0.0150(14)
C20 0.0339(18) 0.053(2) 0.0282(16) 0.0026(14) -0.0106(13) -0.0082(14)
C21 0.0320(17) 0.048(2) 0.0378(17) 0.0002(14) -0.0042(13) -0.0084(14)
C22 0.0322(17) 0.0421(18) 0.0330(16) 0.0012(13) -0.0062(13) -0.0159(13)
C23 0.0145(14) 0.0474(18) 0.0352(16) -0.0036(13) -0.0056(12) -0.0141(12)
C24 0.0239(15) 0.0504(19) 0.0332(16) -0.0023(14) 0.0017(12) -0.0108(13)
C25 0.044(2) 0.0357(17) 0.0439(19) 0.0084(14) -0.0077(15) -0.0081(14)
C26 0.046(2) 0.054(2) 0.0408(19) -0.0021(16) -0.0111(16) -0.0065(16)
C27 0.0325(18) 0.050(2) 0.0367(17) -0.0019(15) -0.0162(14) -0.0007(14)
C28 0.045(2) 0.050(2) 0.0423(19) 0.0055(15) -0.0038(16) -0.0110(16)
C29 0.043(2) 0.046(2) 0.0417(19) 0.0062(15) -0.0066(15) 0.0077(15)
C30 0.039(2) 0.052(2) 0.046(2) -0.0079(16) -0.0041(16) -0.0085(16)
C31 0.0340(18) 0.0395(18) 0.0460(19) -0.0049(14) -0.0065(15) 0.0063(14)
C32 0.0374(18) 0.0414(18) 0.0413(18) 0.0055(14) -0.0059(15) 0.0054(14)
C33 0.0405(19) 0.0359(17) 0.0368(17) -0.0124(13) 0.0093(14) 0.0067(14)
C34 0.053(4) 0.053(4) 0.036(4) -0.006(3) -0.018(3) 0.003(3)
C35 0.0288(16) 0.0424(18) 0.0422(18) -0.0090(14) 0.0075(14) -0.0074(13)
C36 0.046(2) 0.0296(16) 0.0413(18) -0.0109(13) 0.0052(15) 0.0053(14)
C37 0.049(2) 0.0344(16) 0.0353(17) -0.0043(13) 0.0137(15) 0.0071(14)
C38 0.0296(17) 0.0470(19) 0.0411(18) -0.0155(14) 0.0147(14) -0.0101(14)
C39 0.0231(15) 0.0339(16) 0.0352(16) -0.0082(13) -0.0145(12) 0.0051(12)
C40 0.0319(17) 0.0398(17) 0.0339(16) -0.0097(13) -0.0106(13) -0.0057(13)
C41 0.0317(17) 0.0417(18) 0.0351(17) -0.0030(13) -0.0096(14) 0.0031(13)
C42 0.0364(18) 0.0453(19) 0.0397(18) 0.0013(14) -0.0189(14) -0.0168(14)
C43 0.0409(19) 0.0433(18) 0.0298(16) 0.0030(13) -0.0077(13) -0.0042(14)
C44 0.0298(16) 0.0402(17) 0.0351(16) 0.0011(13) -0.0027(13) 0.0042(13)
C45 0.0279(17) 0.047(2) 0.0440(19) -0.0102(15) -0.0009(14) -0.0121(14)
C46 0.043(2) 0.055(2) 0.0282(16) 0.0020(14) -0.0069(14) 0.0068(16)
C47 0.046(2) 0.049(2) 0.0351(17) 0.0099(15) -0.0015(15) -0.0018(16)
C48 0.0200(15) 0.0500(19) 0.0373(17) 0.0104(14) -0.0003(12) -0.0034(13)
C49 0.0302(16) 0.0401(17) 0.0337(16) -0.0050(13) -0.0004(13) 0.0016(13)
C50 0.052(2) 0.0359(17) 0.0277(16) -0.0165(13) -0.0097(14) 0.0021(15)
C51 0.046(4) 0.049(4) 0.035(3) 0.010(3) -0.002(3) -0.002(3)
N1 0.0260(13) 0.0453(15) 0.0294(13) 0.0008(11) -0.0093(10) 0.0002(11)
N2 0.0256(14) 0.0430(16) 0.0372(14) -0.0059(12) -0.0042(11) -0.0084(11)
N3 0.0263(13) 0.0379(14) 0.0354(14) 0.0005(11) -0.0136(11) 0.0050(10)
N4 0.0384(15) 0.0403(15) 0.0357(14) -0.0158(12) -0.0123(12) 0.0037(12)
N5 0.0341(15) 0.0428(16) 0.0331(14) -0.0055(11) -0.0053(11) -0.0008(12)
N6 0.0286(14) 0.0501(16) 0.0354(15) -0.0005(12) -0.0079(11) 0.0039(12)
O1 0.0301(11) 0.0388(12) 0.0294(11) -0.0010(9) -0.0132(9) -0.0040(9)
O2 0.0293(11) 0.0381(12) 0.0390(12) -0.0030(9) -0.0084(9) -0.0026(9)
O3 0.0290(11) 0.0338(11) 0.0411(12) 0.0130(9) -0.0058(9) -0.0024(9)
O4 0.0424(14) 0.0471(14) 0.0451(13) -0.0137(11) -0.0077(11) 0.0048(11)
O5 0.0350(12) 0.0424(13) 0.0412(12) -0.0078(10) 0.0029(10) 0.0046(10)
O6 0.0459(14) 0.0460(13) 0.0318(12) -0.0063(10) -0.0112(10) 0.0032(11)
O7 0.048(4) 0.051(3) 0.027(3) -0.021(2) -0.014(2) 0.002(3)
O8 0.025(3) 0.046(3) 0.048(3) 0.017(3) -0.013(2) -0.008(2)
O9 0.037(3) 0.043(3) 0.058(4) -0.007(3) -0.005(3) -0.005(3)
O10 0.047(4) 0.054(4) 0.036(3) -0.017(3) -0.011(3) 0.005(3)
O11 0.043(3) 0.049(3) 0.039(3) -0.012(3) -0.023(3) 0.001(3)
Mn1 0.0244(3) 0.0434(3) 0.0404(3) -0.0004(2) 0.0025(2) 0.0150(2)
Cr2 0.0373(3) 0.0369(3) 0.0345(3) -0.0053(2) -0.0051(2) 0.0132(2)
Mn3 0.0255(3) 0.0485(3) 0.0360(3) -0.0091(2) 0.0072(2) -0.0146(2)
N7 0.0276(16) 0.0352(16) 0.0433(17) 0.0019(12) -0.0154(13) -0.0031(11)
N8 0.0349(17) 0.0347(16) 0.0421(17) -0.0003(12) -0.0054(13) -0.0016(12)
N9 0.0280(16) 0.0427(17) 0.0415(16) -0.0203(13) -0.0073(13) 0.0092(12)
C52 0.0370(18) 0.0435(17) 0.0356(16) -0.0195(13) -0.0065(13) 0.0060(13)
C53 0.0342(17) 0.0331(15) 0.0411(16) 0.0033(12) -0.0058(13) 0.0036(12)
C54 0.0337(17) 0.0410(16) 0.0338(15) -0.0072(12) -0.0050(12) 0.0003(12)
Cr1 0.0244(3) 0.0434(3) 0.0404(3) -0.0004(2) 0.0025(2) 0.0150(2)
Mn2 0.0373(3) 0.0369(3) 0.0345(3) -0.0053(2) -0.0051(2) 0.0132(2)
Cr3 0.0255(3) 0.0485(3) 0.0360(3) -0.0091(2) 0.0072(2) -0.0146(2)
C52' 0.0276(16) 0.0352(16) 0.0433(17) 0.0019(12) -0.0154(13) -0.0031(11)
C53' 0.0349(17) 0.0347(16) 0.0421(17) -0.0003(12) -0.0054(13) -0.0016(12)
C54' 0.0280(16) 0.0427(17) 0.0415(16) -0.0203(13) -0.0073(13) 0.0092(12)
N7' 0.0370(18) 0.0435(17) 0.0356(16) -0.0195(13) -0.0065(13) 0.0060(13)
N8' 0.0342(17) 0.0331(15) 0.0411(16) 0.0033(12) -0.0058(13) 0.0036(12)
N9' 0.0337(17) 0.0410(16) 0.0338(15) -0.0072(12) -0.0050(12) 0.0003(12)

loop_
_atom_type_symbol
_atom_type_description
_atom_type_scat_dispersion_real
_atom_type_scat_dispersion_imag
_atom_type_scat_source
C C 0.0033 0.0016 'International Tables Vol C Tables 4.2.6.8 and 6.1.1.4'
H H 0.0000 0.0000 'International Tables Vol C Tables 4.2.6.8 and 6.1.1.4'
N N 0.0061 0.0033 'International Tables Vol C Tables 4.2.6.8 and 6.1.1.4'
O O 0.0106 0.0060 'International Tables Vol C Tables 4.2.6.8 and 6.1.1.4'
Cr Cr 0.3209 0.6236 'International Tables Vol C Tables 4.2.6.8 and 6.1.1.4'
Mn Mn 0.3368 0.7283 'International Tables Vol C Tables 4.2.6.8 and 6.1.1.4'

loop_
_geom_angle_atom_site_label_1
_geom_angle_atom_site_label_2
_geom_angle_atom_site_label_3
_geom_angle
_geom_angle_site_symmetry_1
_geom_angle_site_symmetry_3
O1 C1 C6 127.9(3) . .
O1 C1 C2 111.4(3) . .
C6 C1 C2 120.7(3) . .
C1 C2 C3 119.3(3) . .
C1 C2 H2 120.4 . .
C3 C2 H2 120.4 . .
C4 C3 C2 120.4(3) . .
C4 C3 H3 119.8 . .
C2 C3 H3 119.8 . .
C3 C4 C5 119.0(3) . .
C3 C4 H4 120.5 . .
C5 C4 H4 120.5 . .
C4 C5 C6 121.1(3) . .
C4 C5 H5 119.5 . .
C6 C5 H5 119.5 . .
C1 C6 C5 119.1(3) . .
C1 C6 C7 122.6(3) . .
C5 C6 C7 118.0(3) . .
N1 C7 C6 126.1(3) . .
N1 C7 H7 116.9 . .
C6 C7 H7 116.9 . .
N1 C8 C9 111.3(3) . .
N1 C8 C17 121.2(4) . .
C9 C8 C17 108.4(3) . .
N1 C8 H8C 111.8 . .
C9 C8 H8C 111.8 . .
N1 C8 H8 104.8 . .
C9 C8 H8 104.8 . .
C17 C8 H8 104.8 . .
H8C C8 H8 111.8 . .
N2 C9 C8 101.6(3) . .
N2 C9 H9A 111.5 . .
C8 C9 H9A 111.5 . .
N2 C9 H9B 111.5 . .
C8 C9 H9B 111.5 . .
H9A C9 H9B 109.3 . .
N2 C10 C11 124.5(3) . .
N2 C10 H10 117.8 . .
C11 C10 H10 117.8 . .
C12 C11 C16 119.3(3) . .
C12 C11 C10 116.4(3) . .
C16 C11 C10 124.2(3) . .
C11 C12 C13 120.4(3) . .
C11 C12 H12 119.8 . .
C13 C12 H12 119.8 . .
C14 C13 C12 120.3(3) . .
C14 C13 H13 119.9 . .
C12 C13 H13 119.9 . .
C13 C14 C15 120.1(3) . .
C13 C14 H14 120.0 . .
C15 C14 H14 120.0 . .
C14 C15 C16 120.2(3) . .
C14 C15 H15 119.9 . .
C16 C15 H15 119.9 . .
O2 C16 C15 116.4(3) . .
O2 C16 C11 123.9(3) . .
C15 C16 C11 119.7(3) . .
C8 C17 H17A 109.5 . .
H8C C17 H17A 103.2 . .
C8 C17 H17B 109.5 . .
H8C C17 H17B 124.6 . .
C8 C17 H17C 109.5 . .
H8C C17 H17C 99.8 . .
O3 C18 C23 125.2(3) . .
O3 C18 C19 115.3(3) . .
C23 C18 C19 119.5(3) . .
C20 C19 C18 120.1(3) . .
C20 C19 H19 119.9 . .
C18 C19 H19 119.9 . .
C21 C20 C19 120.1(3) . .
C21 C20 H20 120.0 . .
C19 C20 H20 120.0 . .
C20 C21 C22 120.9(3) . .
C20 C21 H21 119.6 . .
C22 C21 H21 119.6 . .
C21 C22 C23 119.2(3) . .
C21 C22 H22 120.4 . .
C23 C22 H22 120.4 . .
C18 C23 C22 120.2(3) . .
C18 C23 C24 124.7(3) . .
C22 C23 C24 115.0(3) . .
N3 C24 C23 123.5(3) . .
N3 C24 H24 118.2 . .
C23 C24 H24 118.2 . .
N3 C25 C26 102.2(3) . .
N3 C25 H25A 111.3 . .
C26 C25 H25A 111.3 . .
N3 C25 H25B 111.3 . .
C26 C25 H25B 111.3 . .
H25A C25 H25B 109.2 . .
N4 C26 C25 110.3(3) . .
N4 C26 C34 124.3(4) . .
C25 C26 C34 109.6(4) . .
N4 C26 H26A 112.3 . .
C25 C26 H26A 112.3 . .
N4 C26 H26 104.6 . .
C25 C26 H26 104.5 . .
C34 C26 H26 101.1 . .
H26A C26 H26 112.3 . .
N4 C27 C28 129.2(3) . .
N4 C27 H27 115.4 . .
C28 C27 H27 115.4 . .
C29 C28 C33 118.5(3) . .
C29 C28 C27 118.4(3) . .
C33 C28 C27 123.0(3) . .
C30 C29 C28 121.4(3) . .
C30 C29 H29 119.3 . .
C28 C29 H29 119.3 . .
C29 C30 C31 116.6(3) . .
C29 C30 H30 121.7 . .
C31 C30 H30 121.7 . .
C32 C31 C30 126.6(3) . .
C32 C31 H31 116.7 . .
C30 C31 H31 116.7 . .
C31 C32 C33 116.7(3) . .
C31 C32 H32 121.7 . .
C33 C32 H32 121.7 . .
O4 C33 C28 127.9(3) . .
O4 C33 C32 111.8(3) . .
C28 C33 C32 120.3(3) . .
C26 C34 H34A 106.7 . .
H26A C34 H34A 96.6 . .
C26 C34 H34B 114.1 . .
H26A C34 H34B 134.0 . .
H34A C34 H34B 109.5 . .
C26 C34 H34C 107.5 . .
H26A C34 H34C 95.8 . .
H34A C34 H34C 109.5 . .
H34B C34 H34C 109.5 . .
O5 C35 C40 124.3(3) . .
O5 C35 C36 114.9(3) . .
C40 C35 C36 120.7(3) . .
C35 C36 C37 119.5(3) . .
C35 C36 H36 120.2 . .
C37 C36 H36 120.2 . .
C38 C37 C36 120.6(3) . .
C38 C37 H37 119.7 . .
C36 C37 H37 119.7 . .
C37 C38 C39 120.0(3) . .
C37 C38 H38 120.0 . .
C39 C38 H38 120.0 . .
C38 C39 C40 120.2(3) . .
C38 C39 H39 119.9 . .
C40 C39 H39 119.9 . .
C35 C40 C39 118.9(3) . .
C35 C40 C41 125.7(3) . .
C39 C40 C41 115.3(3) . .
N5 C41 C40 123.4(3) . .
N5 C41 H41 118.3 . .
C40 C41 H41 118.3 . .
N5 C42 C43 101.4(2) . .
N5 C42 H42A 111.5 . .
C43 C42 H42A 111.5 . .
N5 C42 H42B 111.5 . .
C43 C42 H42B 111.5 . .
H42A C42 H42B 109.3 . .
C51 C43 N6 110.9(4) . .
C51 C43 C42 111.3(4) . .
N6 C43 C42 110.7(3) . .
N6 C43 H43A 109.0 . .
C42 C43 H43A 109.0 . .
C51 C43 H43B 104.6 . .
N6 C43 H43B 109.6 . .
C42 C43 H43B 109.5 . .
H43A C43 H43B 109.0 . .
N6 C44 C45 126.3(3) . .
N6 C44 H44 116.9 . .
C45 C44 H44 116.9 . .
C50 C45 C46 120.3(3) . .
C50 C45 C44 122.1(3) . .
C46 C45 C44 117.5(3) . .
C47 C46 C45 120.4(3) . .
C47 C46 H46 119.8 . .
C45 C46 H46 119.8 . .
C46 C47 C48 119.7(3) . .
C46 C47 H47 120.1 . .
C48 C47 H47 120.1 . .
C47 C48 C49 119.5(3) . .
C47 C48 H48 120.2 . .
C49 C48 H48 120.2 . .
C50 C49 C48 120.6(3) . .
C50 C49 H49 119.7 . .
C48 C49 H49 119.7 . .
O6 C50 C45 128.0(3) . .
O6 C50 C49 112.4(3) . .
C45 C50 C49 119.5(3) . .
C43 C51 H51B 109.5 . .
H43A C51 H51B 101.1 . .
C43 C51 H51C 109.5 . .
H43A C51 H51C 114.7 . .
C43 C51 H51A 109.5 . .
H43A C51 H51A 112.3 . .
C7 N1 C8 123.3(3) . .
C7 N1 Mn1 123.0(2) . .
C8 N1 Mn1 112.6(2) . .
C10 N2 C9 115.5(3) . .
C10 N2 Mn1 124.7(2) . .
C9 N2 Mn1 119.3(2) . .
C24 N3 C25 115.4(3) . .
C24 N3 Cr2 124.5(2) . .
C25 N3 Cr2 119.5(2) . .
C27 N4 C26 124.6(3) . .
C27 N4 Cr2 120.1(2) . .
C26 N4 Cr2 114.2(2) . .
C41 N5 C42 115.2(3) . .
C41 N5 Mn3 125.9(2) . .
C42 N5 Mn3 118.6(2) . .
C44 N6 C43 122.9(3) . .
C44 N6 Mn3 121.9(2) . .
C43 N6 Mn3 114.2(2) . .
C1 O1 Mn1 123.2(2) . .
C16 O2 Mn1 123.9(2) . .
C18 O3 Cr2 123.3(2) . .
C33 O4 Cr2 125.4(2) . .
C35 O5 Mn3 123.1(2) . .
C50 O6 Mn3 124.0(2) . .
H7D O7 H7B 109.5 . .
H8A O8 H8B 109.5 . .
H9C O9 H9E 109.5 . .
H10B O10 H10C 109.5 . .
H11B O11 H11C 109.5 . .
N2 Mn1 O2 92.25(10) . .
N2 Mn1 N1 79.51(11) . .
O2 Mn1 N1 171.45(10) . .
N2 Mn1 O1 170.49(10) . .
O2 Mn1 O1 97.22(9) . .
N1 Mn1 O1 91.07(10) . .
N2 Mn1 C54 90.65(11) . 1_655
O2 Mn1 C54 95.21(10) . 1_655
N1 Mn1 C54 87.22(11) . 1_655
O1 Mn1 C54 87.55(10) . 1_655
N2 Mn1 N7 86.86(11) . .
O2 Mn1 N7 89.00(10) . .
N1 Mn1 N7 88.28(11) . .
O1 Mn1 N7 94.23(10) . .
C54 Mn1 N7 175.19(11) 1_655 .
O3 Cr2 N3 92.69(9) . .
O3 Cr2 O4 95.90(9) . .
N3 Cr2 O4 165.96(10) . .
O3 Cr2 N4 170.78(10) . .
N3 Cr2 N4 78.83(10) . .
O4 Cr2 N4 93.12(10) . .
O3 Cr2 C53 91.08(11) . .
N3 Cr2 C53 89.01(11) . .
O4 Cr2 C53 79.76(11) . .
N4 Cr2 C53 92.36(12) . .
O3 Cr2 C52 92.92(10) . .
N3 Cr2 C52 90.13(11) . .
O4 Cr2 C52 100.48(11) . .
N4 Cr2 C52 83.59(12) . .
C53 Cr2 C52 175.94(12) . .
N6 Mn3 N5 79.45(11) . .
N6 Mn3 O6 91.56(10) . .
N5 Mn3 O6 170.98(11) . .
N6 Mn3 O5 170.71(10) . .
N5 Mn3 O5 91.77(10) . .
O6 Mn3 O5 97.24(9) . .
N6 Mn3 N9 92.25(12) . .
N5 Mn3 N9 89.05(11) . .
O6 Mn3 N9 90.63(10) . .
O5 Mn3 N9 90.63(11) . .
N6 Mn3 N8 86.29(11) . .
N5 Mn3 N8 87.43(11) . .
O6 Mn3 N8 92.72(11) . .
O5 Mn3 N8 90.31(10) . .
N9 Mn3 N8 176.38(11) . .
C52 N7 Mn1 169.5(3) . .
C53 N8 Mn3 176.1(3) . .
C54 N9 Mn3 169.2(3) . .
N7 C52 Cr2 171.9(3) . .
N8 C53 Cr2 163.6(3) . .
N9 C54 Mn1 173.7(3) . 1_455

loop_
_geom_bond_atom_site_label_1
_geom_bond_atom_site_label_2
_geom_bond_distance
_geom_bond_site_symmetry_2
C1 O1 1.264(4) .
C1 C6 1.370(4) .
C1 C2 1.385(5) .
C2 C3 1.402(5) .
C2 H2 0.9300 .
C3 C4 1.375(5) .
C3 H3 0.9300 .
C4 C5 1.381(5) .
C4 H4 0.9300 .
C5 C6 1.390(4) .
C5 H5 0.9300 .
C6 C7 1.481(4) .
C7 N1 1.269(4) .
C7 H7 0.9300 .
C8 N1 1.476(4) .
C8 C9 1.527(5) .
C8 C17 1.549(7) .
C8 H8C 0.9601 .
C8 H8 0.9801 .
C9 N2 1.469(4) .
C9 H9A 0.9700 .
C9 H9B 0.9700 .
C10 N2 1.250(4) .
C10 C11 1.519(4) .
C10 H10 0.9300 .
C11 C12 1.386(4) .
C11 C16 1.421(4) .
C12 C13 1.392(5) .
C12 H12 0.9300 .
C13 C14 1.387(4) .
C13 H13 0.9300 .
C14 C15 1.389(4) .
C14 H14 0.9300 .
C15 C16 1.391(4) .
C15 H15 0.9300 .
C16 O2 1.272(4) .
C17 H8C 0.6249 .
C17 H17A 0.9600 .
C17 H17B 0.9600 .
C17 H17C 0.9600 .
C18 O3 1.282(4) .
C18 C23 1.398(5) .
C18 C19 1.398(5) .
C19 C20 1.390(4) .
C19 H19 0.9300 .
C20 C21 1.379(5) .
C20 H20 0.9300 .
C21 C22 1.394(4) .
C21 H21 0.9300 .
C22 C23 1.400(4) .
C22 H22 0.9300 .
C23 C24 1.519(4) .
C24 N3 1.267(4) .
C24 H24 0.9300 .
C25 N3 1.470(4) .
C25 C26 1.544(5) .
C25 H25A 0.9700 .
C25 H25B 0.9700 .
C26 N4 1.468(5) .
C26 C34 1.554(7) .
C26 H26A 0.9599 .
C26 H26 0.9800 .
C27 N4 1.319(4) .
C27 C28 1.412(5) .
C27 H27 0.9300 .
C28 C29 1.403(5) .
C28 C33 1.404(5) .
C29 C30 1.361(5) .
C29 H29 0.9300 .
C30 C31 1.377(5) .
C30 H30 0.9300 .
C31 C32 1.327(5) .
C31 H31 0.9300 .
C32 C33 1.404(5) .
C32 H32 0.9300 .
C33 O4 1.230(4) .
C34 H26A 0.6607 .
C34 H34A 0.9600 .
C34 H34B 0.9600 .
C34 H34C 0.9600 .
C35 O5 1.287(4) .
C35 C40 1.389(4) .
C35 C36 1.391(5) .
C36 C37 1.392(4) .
C36 H36 0.9300 .
C37 C38 1.375(4) .
C37 H37 0.9300 .
C38 C39 1.391(4) .
C38 H38 0.9300 .
C39 C40 1.406(4) .
C39 H39 0.9300 .
C40 C41 1.517(5) .
C41 N5 1.239(4) .
C41 H41 0.9300 .
C42 N5 1.501(4) .
C42 C43 1.535(4) .
C42 H42A 0.9700 .
C42 H42B 0.9700 .
C43 C51 1.451(7) .
C43 N6 1.472(4) .
C43 H43A 0.9598 .
C43 H43B 0.9699 .
C44 N6 1.298(4) .
C44 C45 1.477(4) .
C44 H44 0.9300 .
C45 C50 1.382(5) .
C45 C46 1.404(5) .
C46 C47 1.386(5) .
C46 H46 0.9300 .
C47 C48 1.397(5) .
C47 H47 0.9300 .
C48 C49 1.405(4) .
C48 H48 0.9300 .
C49 C50 1.393(4) .
C49 H49 0.9300 .
C50 O6 1.243(4) .
C51 H43A 0.4991 .
C51 H51B 0.9600 .
C51 H51C 0.9600 .
C51 H51A 0.9600 .
N1 Mn1 2.008(3) .
N2 Mn1 2.000(3) .
N3 Cr2 2.008(3) .
N4 Cr2 2.019(3) .
N5 Mn3 2.003(3) .
N6 Mn3 2.002(3) .
O1 Mn1 2.015(2) .
O2 Mn1 2.003(2) .
O3 Cr2 1.989(2) .
O4 Cr2 2.013(2) .
O5 Mn3 2.020(2) .
O6 Mn3 2.008(2) .
O7 H7D 0.8500 .
O7 H7B 0.8501 .
O8 H8A 0.8500 .
O8 H8B 0.8500 .
O9 H9C 0.8500 .
O9 H9E 0.8499 .
O10 H10B 0.8500 .
O10 H10C 0.8501 .
O11 H11B 0.8501 .
O11 H11C 0.8501 .
Mn1 C54 2.073(3) 1_655
Mn1 N7 2.187(3) .
Cr2 C53 2.048(3) .
Cr2 C52 2.079(3) .
Mn3 N9 2.137(3) .
Mn3 N8 2.156(3) .
N7 C52 1.127(4) .
N8 C53 1.182(4) .
N9 C54 1.214(4) .
C54 Mn1 2.073(3) 1_455

loop_
_geom_torsion_atom_site_label_1
_geom_torsion_atom_site_label_2
_geom_torsion_atom_site_label_3
_geom_torsion_atom_site_label_4
_geom_torsion
_geom_torsion_site_symmetry_4
O1 C1 C2 C3 178.7(3) .
C6 C1 C2 C3 -1.1(5) .
C1 C2 C3 C4 -0.6(5) .
C2 C3 C4 C5 5.3(5) .
C3 C4 C5 C6 -8.6(5) .
O1 C1 C6 C5 178.2(3) .
C2 C1 C6 C5 -2.0(5) .
O1 C1 C6 C7 4.3(6) .
C2 C1 C6 C7 -176.0(3) .
C4 C5 C6 C1 6.9(5) .
C4 C5 C6 C7 -178.8(3) .
C1 C6 C7 N1 -6.1(6) .
C5 C6 C7 N1 179.9(3) .
N1 C8 C9 N2 41.7(3) .
C17 C8 C9 N2 177.4(4) .
N2 C10 C11 C12 172.4(3) .
N2 C10 C11 C16 -3.5(5) .
C16 C11 C12 C13 0.2(5) .
C10 C11 C12 C13 -175.9(3) .
C11 C12 C13 C14 -1.3(5) .
C12 C13 C14 C15 1.8(5) .
C13 C14 C15 C16 -1.1(5) .
C14 C15 C16 O2 -177.8(3) .
C14 C15 C16 C11 -0.1(5) .
C12 C11 C16 O2 178.1(3) .
C10 C11 C16 O2 -6.2(5) .
C12 C11 C16 C15 0.5(5) .
C10 C11 C16 C15 176.2(3) .
O3 C18 C19 C20 -177.5(3) .
C23 C18 C19 C20 1.3(5) .
C18 C19 C20 C21 -1.0(5) .
C19 C20 C21 C22 0.4(5) .
C20 C21 C22 C23 0.0(5) .
O3 C18 C23 C22 177.8(3) .
C19 C18 C23 C22 -0.9(5) .
O3 C18 C23 C24 -6.1(5) .
C19 C18 C23 C24 175.3(3) .
C21 C22 C23 C18 0.2(5) .
C21 C22 C23 C24 -176.3(3) .
C18 C23 C24 N3 -2.6(5) .
C22 C23 C24 N3 173.7(3) .
N3 C25 C26 N4 40.4(3) .
N3 C25 C26 C34 -179.2(4) .
N4 C27 C28 C29 -172.8(3) .
N4 C27 C28 C33 3.2(6) .
C33 C28 C29 C30 0.3(5) .
C27 C28 C29 C30 176.5(3) .
C28 C29 C30 C31 0.4(5) .
C29 C30 C31 C32 -1.0(6) .
C30 C31 C32 C33 0.8(5) .
C29 C28 C33 O4 -177.4(3) .
C27 C28 C33 O4 6.6(6) .
C29 C28 C33 C32 -0.5(5) .
C27 C28 C33 C32 -176.5(3) .
C31 C32 C33 O4 177.3(3) .
C31 C32 C33 C28 0.0(5) .
O5 C35 C36 C37 -177.7(3) .
C40 C35 C36 C37 0.4(5) .
C35 C36 C37 C38 -1.4(5) .
C36 C37 C38 C39 1.5(5) .
C37 C38 C39 C40 -0.5(5) .
O5 C35 C40 C39 178.4(3) .
C36 C35 C40 C39 0.6(5) .
O5 C35 C40 C41 -5.9(5) .
C36 C35 C40 C41 176.2(3) .
C38 C39 C40 C35 -0.5(5) .
C38 C39 C40 C41 -176.6(3) .
C35 C40 C41 N5 -3.6(5) .
C39 C40 C41 N5 172.2(3) .
N5 C42 C43 C51 165.2(4) .
N5 C42 C43 N6 41.4(3) .
N6 C44 C45 C50 -8.4(5) .
N6 C44 C45 C46 176.1(3) .
C50 C45 C46 C47 1.2(5) .
C44 C45 C46 C47 176.7(3) .
C45 C46 C47 C48 -0.9(5) .
C46 C47 C48 C49 0.3(5) .
C47 C48 C49 C50 0.2(5) .
C46 C45 C50 O6 -177.2(3) .
C44 C45 C50 O6 7.5(6) .
C46 C45 C50 C49 -0.7(5) .
C44 C45 C50 C49 -176.0(3) .
C48 C49 C50 O6 177.0(3) .
C48 C49 C50 C45 0.0(5) .
C6 C7 N1 C8 -179.9(3) .
C6 C7 N1 Mn1 -12.7(5) .
C9 C8 N1 C7 132.7(3) .
C17 C8 N1 C7 3.5(6) .
C9 C8 N1 Mn1 -35.7(3) .
C17 C8 N1 Mn1 -164.9(3) .
C11 C10 N2 C9 -180.0(3) .
C11 C10 N2 Mn1 -8.3(4) .
C8 C9 N2 C10 139.2(3) .
C8 C9 N2 Mn1 -33.0(3) .
C23 C24 N3 C25 179.8(3) .
C23 C24 N3 Cr2 -8.8(4) .
C26 C25 N3 C24 138.6(3) .
C26 C25 N3 Cr2 -33.3(3) .
C28 C27 N4 C26 179.3(4) .
C28 C27 N4 Cr2 -12.7(5) .
C25 C26 N4 C27 134.7(3) .
C34 C26 N4 C27 1.4(6) .
C25 C26 N4 Cr2 -33.9(3) .
C34 C26 N4 Cr2 -167.2(4) .
C40 C41 N5 C42 179.7(3) .
C40 C41 N5 Mn3 -7.9(4) .
C43 C42 N5 C41 139.3(3) .
C43 C42 N5 Mn3 -33.7(3) .
C45 C44 N6 C43 -179.2(3) .
C45 C44 N6 Mn3 -11.7(4) .
C51 C43 N6 C44 9.1(5) .
C42 C43 N6 C44 133.2(3) .
C51 C43 N6 Mn3 -159.3(3) .
C42 C43 N6 Mn3 -35.2(3) .
C6 C1 O1 Mn1 15.8(5) .
C2 C1 O1 Mn1 -163.9(2) .
C15 C16 O2 Mn1 -156.6(2) .
C11 C16 O2 Mn1 25.7(4) .
C23 C18 O3 Cr2 24.5(4) .
C19 C18 O3 Cr2 -156.8(2) .
C28 C33 O4 Cr2 -3.9(5) .
C32 C33 O4 Cr2 178.9(2) .
C40 C35 O5 Mn3 24.5(4) .
C36 C35 O5 Mn3 -157.5(2) .
C45 C50 O6 Mn3 13.7(5) .
C49 C50 O6 Mn3 -163.0(2) .
C10 N2 Mn1 O2 19.4(3) .
C9 N2 Mn1 O2 -169.2(2) .
C10 N2 Mn1 N1 -158.3(3) .
C9 N2 Mn1 N1 13.1(2) .
C10 N2 Mn1 C54 114.6(3) 1_655
C9 N2 Mn1 C54 -74.0(2) 1_655
C10 N2 Mn1 N7 -69.5(3) .
C9 N2 Mn1 N7 101.9(2) .
C16 O2 Mn1 N2 -28.2(3) .
C16 O2 Mn1 O1 152.7(2) .
C16 O2 Mn1 C54 -119.1(3) 1_655
C16 O2 Mn1 N7 58.6(3) .
C7 N1 Mn1 N2 -155.5(3) .
C8 N1 Mn1 N2 12.9(2) .
C7 N1 Mn1 O1 23.2(3) .
C8 N1 Mn1 O1 -168.4(2) .
C7 N1 Mn1 C54 -64.3(3) 1_655
C8 N1 Mn1 C54 104.1(2) 1_655
C7 N1 Mn1 N7 117.4(3) .
C8 N1 Mn1 N7 -74.2(2) .
C1 O1 Mn1 O2 157.2(2) .
C1 O1 Mn1 N1 -25.0(2) .
C1 O1 Mn1 C54 62.2(2) 1_655
C1 O1 Mn1 N7 -113.3(2) .
C18 O3 Cr2 N3 -26.8(2) .
C18 O3 Cr2 O4 164.3(2) .
C18 O3 Cr2 C53 -115.9(2) .
C18 O3 Cr2 C52 63.5(3) .
C24 N3 Cr2 O3 19.2(3) .
C25 N3 Cr2 O3 -169.7(2) .
C24 N3 Cr2 O4 147.0(4) .
C25 N3 Cr2 O4 -41.9(6) .
C24 N3 Cr2 N4 -157.1(3) .
C25 N3 Cr2 N4 14.0(2) .
C24 N3 Cr2 C53 110.3(3) .
C25 N3 Cr2 C53 -78.6(2) .
C24 N3 Cr2 C52 -73.7(3) .
C25 N3 Cr2 C52 97.4(2) .
C33 O4 Cr2 O3 177.9(3) .
C33 O4 Cr2 N3 50.5(6) .
C33 O4 Cr2 N4 -3.9(3) .
C33 O4 Cr2 C53 87.9(3) .
C33 O4 Cr2 C52 -88.0(3) .
C27 N4 Cr2 N3 -157.2(3) .
C26 N4 Cr2 N3 11.9(2) .
C27 N4 Cr2 O4 11.1(3) .
C26 N4 Cr2 O4 -179.7(2) .
C27 N4 Cr2 C53 -68.7(3) .
C26 N4 Cr2 C53 100.5(2) .
C27 N4 Cr2 C52 111.3(3) .
C26 N4 Cr2 C52 -79.5(2) .
C44 N6 Mn3 N5 -156.3(3) .
C43 N6 Mn3 N5 12.2(2) .
C44 N6 Mn3 O6 23.0(3) .
C43 N6 Mn3 O6 -168.5(2) .
C44 N6 Mn3 N9 -67.7(3) .
C43 N6 Mn3 N9 100.8(2) .
C44 N6 Mn3 N8 115.6(3) .
C43 N6 Mn3 N8 -75.9(2) .
C41 N5 Mn3 N6 -158.2(3) .
C42 N5 Mn3 N6 13.9(2) .
C41 N5 Mn3 O5 18.7(3) .
C42 N5 Mn3 O5 -169.1(2) .
C41 N5 Mn3 N9 109.3(3) .
C42 N5 Mn3 N9 -78.5(2) .
C41 N5 Mn3 N8 -71.5(3) .
C42 N5 Mn3 N8 100.6(2) .
C50 O6 Mn3 N6 -24.7(3) .
C50 O6 Mn3 O5 158.2(3) .
C50 O6 Mn3 N9 67.5(3) .
C50 O6 Mn3 N8 -111.1(3) .
C35 O5 Mn3 N5 -26.7(3) .
C35 O5 Mn3 O6 153.5(2) .
C35 O5 Mn3 N9 -115.7(2) .
C35 O5 Mn3 N8 60.8(3) .
N2 Mn1 N7 C52 46.6(15) .
O2 Mn1 N7 C52 -45.7(15) .
N1 Mn1 N7 C52 126.2(15) .
O1 Mn1 N7 C52 -142.9(15) .
N5 Mn3 N9 C54 134.6(14) .
O6 Mn3 N9 C54 -36.4(14) .
O5 Mn3 N9 C54 -133.7(14) .
N3 Cr2 C53 N8 99.3(9) .
O4 Cr2 C53 N8 -72.3(9) .
N4 Cr2 C53 N8 20.5(9) .
